data_4501955
loop_
_publ_author_name
'Singh, Monika'
'Lofland, Samuel E.'
'Ramanujachary, Kandalam V.'
'Ramanan, Arunachalam'

_publ_section_title
;
 Crystallization of Anderson&#x2212;Evans Type Chromium Molybdate Solids
 Incorporated with a Metal Pyrazine Complex or Coordination Polymer
;
_journal_issue 12
_journal_name_full 'Crystal Growth &amp; Design'
_journal_page_first 5105
_journal_paper_doi 10.1021/cg100754k
_journal_volume 10
_journal_year 2010
_chemical_formula_moiety '2(C4 H4 N2 Ni O4), Cr Mo6 O24, 2(C2 H3 O2), 6(O)'
_chemical_formula_sum 'C12 H14 Cr Mo6 N4 Ni2 O42'
_chemical_formula_weight 1631.29
_chemical_name_common anderson
_chemical_name_systematic
;  
?
;
_space_group_IT_number 64
_symmetry_cell_setting orthorhombic
_symmetry_space_group_name_Hall '-C 2ac 2'
_symmetry_space_group_name_H-M 'C m c a'
_atom_sites_solution_hydrogens geom
_atom_sites_solution_primary direct
_atom_sites_solution_secondary difmap
_audit_creation_method 'SHELXTL-NT2000 ver.6.12'
_cell_angle_alpha 90.00
_cell_angle_beta 90.00
_cell_angle_gamma 90.00
_cell_formula_units_Z 4
_cell_length_a 23.821(5)
_cell_length_b 14.004(3)
_cell_length_c 13.420(3)
_cell_measurement_reflns_used 6517
_cell_measurement_temperature 293(2)
_cell_measurement_theta_max 28.40
_cell_measurement_theta_min 2.27
_cell_volume 4476.8(17)
_computing_cell_refinement 'Bruker SMART'
_computing_data_collection 'Bruker SMART'
_computing_data_reduction 'Bruker SAINT'
_computing_molecular_graphics 'Bruker SHELXTL'
_computing_publication_material 'Bruker SHELXTL'
_computing_structure_refinement 'SHELXL-97 (Sheldrick, 1997)'
_computing_structure_solution 'SHELXS-97 (Sheldrick, 1990)'
_diffrn_ambient_temperature 293(2)
_diffrn_measured_fraction_theta_full 0.997
_diffrn_measured_fraction_theta_max 0.997
_diffrn_measurement_device_type 'CCD area detector'
_diffrn_measurement_method 'phi and omega scans'
_diffrn_radiation_monochromator graphite
_diffrn_radiation_source 'fine-focus sealed tube'
_diffrn_radiation_type MoK\a
_diffrn_radiation_wavelength 0.71073
_diffrn_reflns_av_R_equivalents 0.0382
_diffrn_reflns_av_sigmaI/netI 0.0206
_diffrn_reflns_limit_h_max 28
_diffrn_reflns_limit_h_min -28
_diffrn_reflns_limit_k_max 16
_diffrn_reflns_limit_k_min -16
_diffrn_reflns_limit_l_max 15
_diffrn_reflns_limit_l_min -15
_diffrn_reflns_number 20252
_diffrn_reflns_theta_full 24.99
_diffrn_reflns_theta_max 24.99
_diffrn_reflns_theta_min 1.71
_exptl_absorpt_coefficient_mu 2.798
_exptl_absorpt_correction_T_max 0.712
_exptl_absorpt_correction_T_min 0.508
_exptl_absorpt_correction_type multi-scan
_exptl_absorpt_process_details '(SADABS; Bruker, 2000)'
_exptl_crystal_colour blue
_exptl_crystal_density_diffrn 2.420
_exptl_crystal_density_method 'not measured'
_exptl_crystal_description Block
_exptl_crystal_F_000 3128.0
_exptl_crystal_size_max 0.398
_exptl_crystal_size_mid 0.204
_exptl_crystal_size_min 0.120
_refine_diff_density_max 1.293
_refine_diff_density_min -1.395
_refine_diff_density_rms 0.175
_refine_ls_extinction_method none
_refine_ls_goodness_of_fit_ref 1.202
_refine_ls_hydrogen_treatment constr
_refine_ls_matrix_type full
_refine_ls_number_parameters 164
_refine_ls_number_reflns 2022
_refine_ls_number_restraints 2
_refine_ls_restrained_S_all 1.202
_refine_ls_R_factor_all 0.0669
_refine_ls_R_factor_gt 0.0660
_refine_ls_shift/su_max 0.000
_refine_ls_shift/su_mean 0.000
_refine_ls_structure_factor_coef Fsqd
_refine_ls_weighting_details 'calc w=1/[\s^2^(Fo^2^)+(0.0508P)^2^+113.9447P] where P=(Fo^2^+2Fc^2^)/3'
_refine_ls_weighting_scheme calc
_refine_ls_wR_factor_gt 0.1476
_refine_ls_wR_factor_ref 0.1482
_reflns_number_gt 1991
_reflns_number_total 2022
_reflns_threshold_expression >2sigma(I)
_cod_data_source_file cg100754k_si_002.cif
_cod_data_source_block 9
_cod_depositor_comments
;
The following automatic conversions were performed:

'_symmetry_cell_setting' value 'Orthorhombic' changed to
'orthorhombic' according to
/home/saulius/struct/CIF-dictionaries/cif_core.dic dictionary named
'cif_core.dic' version 2.4.2 from 2011-04-26.

Automatic conversion script
Id: cif_fix_values 1715 2011-07-08 13:25:40Z adriana 
;
_cod_original_sg_symbol_Hall '-C 2bc 2'
_cod_database_code 4501955

loop_
_symmetry_equiv_pos_as_xyz
'x, y, z'
'-x, -y+1/2, z+1/2'
'-x, y+1/2, -z+1/2'
'x, -y, -z'
'x+1/2, y+1/2, z'
'-x+1/2, -y+1, z+1/2'
'-x+1/2, y+1, -z+1/2'
'x+1/2, -y+1/2, -z'
'-x, -y, -z'
'x, y-1/2, -z-1/2'
'x, -y-1/2, z-1/2'
'-x, y, z'
'-x+1/2, -y+1/2, -z'
'x+1/2, y, -z-1/2'
'x+1/2, -y, z-1/2'
'-x+1/2, y+1/2, z'

loop_
_atom_site_label
_atom_site_type_symbol
_atom_site_fract_x
_atom_site_fract_y
_atom_site_fract_z
_atom_site_U_iso_or_equiv
_atom_site_adp_type
_atom_site_occupancy
_atom_site_symmetry_multiplicity
_atom_site_calc_flag
_atom_site_refinement_flags
Cr1 Cr 0.5000 0.5000 0.0000 0.0308(6) Uani 1 4 d S
Mo1 Mo 0.43012(3) 0.43550(6) 0.20382(7) 0.0383(3) Uani 1 1 d .
Mo2 Mo 0.36083(4) 0.5000 0.0000 0.0391(3) Uani 1 2 d S
Ni1 Ni 0.2500 0.17519(9) 0.2500 0.0241(4) Uani 1 2 d S
O1 O 0.3875(3) 0.3379(5) 0.2161(7) 0.064(2) Uani 1 1 d .
O2 O 0.4276(3) 0.4915(6) 0.3157(6) 0.062(2) Uani 1 1 d .
O3 O 0.5000 0.3672(6) 0.2114(8) 0.044(2) Uani 1 2 d S
O4 O 0.5000 0.5306(6) 0.1430(7) 0.0322(19) Uani 1 2 d S
O5 O 0.4388(2) 0.4125(4) 0.0353(5) 0.0331(14) Uani 1 1 d .
O6 O 0.3181(3) 0.4038(6) 0.0140(6) 0.064(2) Uani 1 1 d .
O7 O 0.3815(2) 0.5253(4) 0.1361(5) 0.0386(15) Uani 1 1 d .
O8 O 0.2634(3) 0.1812(4) 0.0984(4) 0.0360(14) Uani 1 1 d .
O9 O 0.1651(3) 0.1738(4) 0.2287(5) 0.0408(16) Uani 1 1 d .
O10 O 0.4468(8) 0.2363(10) 0.969(2) 0.224(12) Uani 1 1 d D
C1 C 0.2224(4) 0.3748(5) 0.1818(6) 0.0292(18) Uani 1 1 d .
H1 H 0.2023 0.3428 0.1325 0.035 Uiso 1 1 calc R
C2 C 0.2228(4) 0.4741(6) 0.1825(7) 0.034(2) Uani 1 1 d .
H2 H 0.2031 0.5065 0.1331 0.041 Uiso 1 1 calc R
C3 C 0.5000 0.234(11) 0.97(3) 1.5(5) Uani 1 2 d SD
C4 C 0.5000 0.140(9) 0.999(3) 0.48(8) Uani 1 2 d SD
H4A H 0.4936 0.1354 1.0691 0.722 Uiso 0.50 1 calc PR
H4B H 0.5356 0.1115 0.9828 0.722 Uiso 0.50 1 calc PR
H4C H 0.4708 0.1063 0.9639 0.722 Uiso 0.50 1 calc PR
N1 N 0.2500 0.3246(6) 0.2500 0.029(2) Uani 1 2 d S
N2 N 0.2500 0.5241(6) 0.2500 0.025(2) Uani 1 2 d S
O1W O 0.3666(5) 0.1127(11) 0.0304(9) 0.121(5) Uani 1 1 d .
O2W O 0.5000 0.3144(13) 0.751(3) 0.34(3) Uani 1 2 d S

loop_
_atom_site_aniso_label
_atom_site_aniso_U_11
_atom_site_aniso_U_22
_atom_site_aniso_U_33
_atom_site_aniso_U_23
_atom_site_aniso_U_13
_atom_site_aniso_U_12
Cr1 0.0159(12) 0.0198(13) 0.0566(18) -0.0010(12) 0.000 0.000
Mo1 0.0222(4) 0.0347(5) 0.0580(6) 0.0029(4) 0.0036(3) -0.0025(3)
Mo2 0.0153(5) 0.0505(7) 0.0515(7) -0.0191(6) 0.000 0.000
Ni1 0.0271(7) 0.0124(6) 0.0327(8) 0.000 -0.0001(6) 0.000
O1 0.034(4) 0.052(4) 0.105(7) 0.009(4) 0.015(4) -0.009(3)
O2 0.050(5) 0.076(6) 0.059(5) -0.009(4) 0.001(4) 0.004(4)
O3 0.029(5) 0.033(5) 0.070(7) 0.010(5) 0.000 0.000
O4 0.020(4) 0.028(4) 0.049(5) -0.002(4) 0.000 0.000
O5 0.021(3) 0.022(3) 0.056(4) -0.004(3) 0.006(3) -0.002(2)
O6 0.035(4) 0.094(6) 0.062(5) -0.024(4) 0.008(4) -0.032(4)
O7 0.021(3) 0.039(3) 0.056(4) -0.011(3) -0.001(3) 0.006(3)
O8 0.046(4) 0.032(3) 0.030(3) 0.000(2) 0.000(3) -0.004(3)
O9 0.031(3) 0.030(3) 0.062(4) -0.014(3) -0.007(3) 0.001(3)
O10 0.225(15) 0.228(9) 0.232(4) -0.025(4) 0.014(9) -0.017(9)
C1 0.037(4) 0.018(4) 0.032(5) -0.005(3) -0.005(4) 0.000(3)
C2 0.040(5) 0.025(4) 0.038(5) 0.002(4) -0.004(4) 0.002(4)
C3 1.505(6) 1.507(8) 1.501(8) -0.014(8) 0.012(7) 0.018(6)
C4 0.475(3) 0.486(2) 0.477(3) -0.008(5) 0.010(6) 0.012(4)
N1 0.033(5) 0.023(5) 0.032(5) 0.000 -0.001(4) 0.000
N2 0.027(5) 0.011(4) 0.038(5) 0.000 0.000(4) 0.000
O1W 0.076(7) 0.192(13) 0.096(8) 0.022(9) 0.011(6) -0.033(8)
O2W 0.331(5) 0.340(6) 0.339(4) -0.011(4) 0.018(6) 0.012(5)

loop_
_atom_type_symbol
_atom_type_description
_atom_type_scat_dispersion_real
_atom_type_scat_dispersion_imag
_atom_type_scat_source
C C 0.0033 0.0016 'International Tables Vol C Tables 4.2.6.8 and 6.1.1.4'
H H 0.0000 0.0000 'International Tables Vol C Tables 4.2.6.8 and 6.1.1.4'
N N 0.0061 0.0033 'International Tables Vol C Tables 4.2.6.8 and 6.1.1.4'
O O 0.0106 0.0060 'International Tables Vol C Tables 4.2.6.8 and 6.1.1.4'
Cr Cr 0.3209 0.6236 'International Tables Vol C Tables 4.2.6.8 and 6.1.1.4'
Ni Ni 0.3393 1.1124 'International Tables Vol C Tables 4.2.6.8 and 6.1.1.4'
Mo Mo -1.6832 0.6857 'International Tables Vol C Tables 4.2.6.8 and 6.1.1.4'

loop_
_geom_angle_atom_site_label_1
_geom_angle_atom_site_label_2
_geom_angle_atom_site_label_3
_geom_angle
_geom_angle_site_symmetry_1
_geom_angle_site_symmetry_3
O5 Cr1 O5 84.0(3) 4_565 .
O5 Cr1 O5 96.0(3) 4_565 9_665
O5 Cr1 O5 180.0(5) . 9_665
O5 Cr1 O5 180.000(1) 4_565 12_655
O5 Cr1 O5 96.0(3) . 12_655
O5 Cr1 O5 84.0(3) 9_665 12_655
O5 Cr1 O4 84.3(2) 4_565 9_665
O5 Cr1 O4 95.7(2) . 9_665
O5 Cr1 O4 84.3(2) 9_665 9_665
O5 Cr1 O4 95.7(2) 12_655 9_665
O5 Cr1 O4 95.7(2) 4_565 .
O5 Cr1 O4 84.3(2) . .
O5 Cr1 O4 95.7(2) 9_665 .
O5 Cr1 O4 84.3(2) 12_655 .
O4 Cr1 O4 180.00(11) 9_665 .
O2 Mo1 O1 105.3(4) . .
O2 Mo1 O3 102.4(4) . .
O1 Mo1 O3 96.4(3) . .
O2 Mo1 O7 95.4(3) . .
O1 Mo1 O7 102.1(3) . .
O3 Mo1 O7 150.0(3) . .
O2 Mo1 O4 94.1(4) . .
O1 Mo1 O4 159.0(3) . .
O3 Mo1 O4 71.2(3) . .
O7 Mo1 O4 83.7(2) . .
O2 Mo1 O5 160.3(3) . .
O1 Mo1 O5 92.1(3) . .
O3 Mo1 O5 84.5(3) . .
O7 Mo1 O5 71.5(2) . .
O4 Mo1 O5 70.4(3) . .
O6 Mo2 O6 106.3(6) . 4_565
O6 Mo2 O7 101.2(3) . .
O6 Mo2 O7 96.4(3) 4_565 .
O6 Mo2 O7 96.4(3) . 4_565
O6 Mo2 O7 101.2(3) 4_565 4_565
O7 Mo2 O7 150.4(3) . 4_565
O6 Mo2 O5 92.3(3) . .
O6 Mo2 O5 160.0(3) 4_565 .
O7 Mo2 O5 72.1(2) . .
O7 Mo2 O5 83.7(2) 4_565 .
O6 Mo2 O5 160.0(3) . 4_565
O6 Mo2 O5 92.3(3) 4_565 4_565
O7 Mo2 O5 83.7(2) . 4_565
O7 Mo2 O5 72.1(2) 4_565 4_565
O5 Mo2 O5 70.6(3) . 4_565
O9 Ni1 O9 178.9(3) . 7_545
O9 Ni1 O8 89.1(3) . 7_545
O9 Ni1 O8 90.9(3) 7_545 7_545
O9 Ni1 O8 90.9(3) . .
O9 Ni1 O8 89.1(3) 7_545 .
O8 Ni1 O8 175.3(3) 7_545 .
O9 Ni1 N1 90.54(17) . .
O9 Ni1 N1 90.54(17) 7_545 .
O8 Ni1 N1 87.64(16) 7_545 .
O8 Ni1 N1 87.64(16) . .
O9 Ni1 N2 89.46(17) . 10_556
O9 Ni1 N2 89.46(17) 7_545 10_556
O8 Ni1 N2 92.36(16) 7_545 10_556
O8 Ni1 N2 92.36(16) . 10_556
N1 Ni1 N2 180.000(1) . 10_556
Mo1 O3 Mo1 119.9(5) 12_655 .
Cr1 O4 Mo1 102.8(3) . .
Cr1 O4 Mo1 102.8(3) . 12_655
Mo1 O4 Mo1 93.6(3) . 12_655
Cr1 O5 Mo2 102.7(2) . .
Cr1 O5 Mo1 102.5(3) . .
Mo2 O5 Mo1 93.2(2) . .
Mo2 O7 Mo1 118.6(3) . .
N1 C1 C2 121.4(8) . .
N1 C1 H1 119.3 . .
C2 C1 H1 119.3 . .
N2 C2 C1 122.8(8) . .
N2 C2 H2 118.6 . .
C1 C2 H2 118.6 . .
O10 C3 O10 178(10) . 12_655
O10 C3 C4 91(7) . .
O10 C3 C4 91(7) 12_655 .
C3 C4 H4A 110.0 . .
C3 C4 H4B 109.0 . .
H4A C4 H4B 110.0 . .
C3 C4 H4C 109.0 . .
H4A C4 H4C 109.0 . .
H4B C4 H4C 109.0 . .
C1 N1 C1 116.1(9) 7_545 .
C1 N1 Ni1 121.9(5) 7_545 .
C1 N1 Ni1 121.9(5) . .
C2 N2 C2 115.6(9) . 7_545
C2 N2 Ni1 122.2(5) . 10_566
C2 N2 Ni1 122.2(5) 7_545 10_566

loop_
_geom_bond_atom_site_label_1
_geom_bond_atom_site_label_2
_geom_bond_distance
_geom_bond_site_symmetry_2
Cr1 O5 1.963(5) 4_565
Cr1 O5 1.963(5) .
Cr1 O5 1.963(5) 9_665
Cr1 O5 1.963(5) 12_655
Cr1 O4 1.966(9) 9_665
Cr1 O4 1.966(9) .
Mo1 O2 1.695(8) .
Mo1 O1 1.710(7) .
Mo1 O3 1.923(5) .
Mo1 O7 1.937(6) .
Mo1 O4 2.283(6) .
Mo1 O5 2.294(7) .
Mo2 O6 1.699(7) .
Mo2 O6 1.699(7) 4_565
Mo2 O7 1.924(7) .
Mo2 O7 1.924(7) 4_565
Mo2 O5 2.274(6) .
Mo2 O5 2.274(6) 4_565
Ni1 O9 2.043(6) .
Ni1 O9 2.043(6) 7_545
Ni1 O8 2.061(6) 7_545
Ni1 O8 2.061(6) .
Ni1 N1 2.092(9) .
Ni1 N2 2.115(8) 10_556
O3 Mo1 1.923(4) 12_655
O4 Mo1 2.283(6) 12_655
C1 N1 1.329(9) .
C1 C2 1.391(11) .
C1 H1 0.9300 .
C2 N2 1.316(10) .
C2 H2 0.9300 .
C3 O10 1.27(7) 12_655
C3 C4 1.38(10) .
C4 H4A 0.960 .
C4 H4B 0.960 .
C4 H4C 0.9600 .
N1 C1 1.329(9) 7_545
N2 C2 1.316(10) 7_545
N2 Ni1 2.115(8) 10_566
